data_2000536
loop_
_publ_author_name
'Miklo\<s, D.'
'Smr\<cok, \<L.'
'\<Durovi\<c, S.'
'Gyepesov\'a, D.'
'Handlovi\<c, M.'

_publ_section_title
;
 Refinement of the structure of boroleucite, K(BSi~2~O~6~)
;
_journal_issue 10
_journal_name_full 'Acta Crystallographica Section C'
_journal_page_first 1831
_journal_page_last 1832
_journal_paper_doi 10.1107/S0108270192002270
_journal_volume 48
_journal_year 1992
_chemical_formula_sum 'B K O6 Si2'
_chemical_formula_weight 202.09
_symmetry_cell_setting cubic
_symmetry_space_group_name_H-M 'I -4 3 d'
_cell_angle_alpha 90
_cell_angle_beta 90
_cell_angle_gamma 90
_cell_formula_units_Z 16
_cell_length_a 12.618(4)
_cell_length_b 12.618(4)
_cell_length_c 12.618(4)
_cell_volume 2009.0(11)
_diffrn_radiation_type Mo
_diffrn_radiation_wavelength 0.71073
_exptl_absorpt_coefficient_mu 1.47
_exptl_crystal_density_diffrn 2.67
_exptl_crystal_F_000 1600
_cod_data_source_file ka0017.cif
_cod_data_source_block ka0017a
_cod_original_cell_volume 2009.0
_cod_original_formula_sum 'B1 K1 O6 Si2'
_cod_database_code 2000536

loop_
_atom_site_label
_atom_site_fract_x
_atom_site_fract_y
_atom_site_fract_z
K .36685(10) .36685 .36685
Si .37690(7) .34345(5) .08183(6)
B .37690 .34345 .08183
O(1) .29080(10) .42510(10) .12000(10)
O(2) .48710(10) .39270(10) .1092(2)
